data_4121335
loop_
_publ_author_name
'Janell K. Mahoney'
'David Martin'
'Curtis E. Moore'
'Arnold L. Rheingold'
'Guy Bertrand'

_publ_contact_author_address
;
UCSD-CNRS Joint Research Laboratory (UMI 3555) 
Department of Chemistry and Biochemistry, 
University of California, 
San Diego, La Jolla, CA 92093-0343, USA
;
_publ_contact_author_email gbertrand@ucsd.edu
_publ_contact_author_name 'Guy Bertrand'
_publ_contact_author_phone '(+1)-858 534 5412'
_publ_section_title
;
 Bottleable (Amino)(Carboxy) Radicals Derived from Cyclic (Alkyl)(Amino)
 Carbenes
;
_journal_name_full 'Journal of the American Chemical Society'
_journal_page_first 18766
_journal_page_last 18769
_journal_paper_doi 10.1021/ja4104765
_journal_volume 135
_journal_year 2013
_chemical_formula_moiety 'C52 H74 N2 O2, 4(C H2 Cl2)'
_chemical_formula_sum 'C56 H82 Cl8 N2 O2'
_chemical_formula_weight 1098.83
_chemical_name_systematic
;
 ?
;
_space_group_crystal_system monoclinic
_space_group_IT_number 15
_space_group_name_Hall '-C 2yc'
_space_group_name_H-M_alt 'C 1 2/c 1'
_symmetry_space_group_name_Hall '-C 2yc'
_symmetry_space_group_name_H-M 'C 1 2/c 1'
_atom_sites_solution_hydrogens geom
_atom_sites_solution_primary direct
_atom_sites_solution_secondary difmap
_audit_creation_date 2013-09-19
_audit_creation_method
;
Olex2 1.2-beta
(compiled 2013.09.17 svn.r2790 for OlexSys, GUI svn.r4601)
;
_cell_angle_alpha 90
_cell_angle_beta 96.695(14)
_cell_angle_gamma 90
_cell_formula_units_Z 4
_cell_length_a 14.936(8)
_cell_length_b 11.904(8)
_cell_length_c 34.07(2)
_cell_measurement_reflns_used 3301
_cell_measurement_temperature 100
_cell_measurement_theta_max 19.299
_cell_measurement_theta_min 2.401
_cell_volume 6016(6)
_computing_cell_refinement 'SAINT v8.32B (Bruker, 2013)'
_computing_data_collection 'APEX2 v2013.6-2 (Bruker, 2013)'
_computing_data_reduction 'SAINT v8.32B (Bruker, 2013)'
_computing_molecular_graphics
;
O. V. Dolomanov, L. J. Bourhis, R. J. Gildea, J. A. K. Howard and H. Puschmann,
OLEX2: a complete structure solution, refinement and analysis program.
J. Appl. Cryst. (2009). 42, 339-341.
;
_computing_publication_material
;
O. V. Dolomanov, L. J. Bourhis, R. J. Gildea, J. A. K. Howard and H. Puschmann,
OLEX2: a complete structure solution, refinement and analysis program.
J. Appl. Cryst. (2009). 42, 339-341.
;
_computing_structure_refinement
;
SHELX, G.M. Sheldrick, Acta Cryst.
(2008). A64, 112-122
;
_computing_structure_solution
;
SHELXT, G.M. Sheldrick, Acta Cryst.
(2008). A64, 112-122
;
_diffrn_ambient_temperature 100.0
_diffrn_detector 'Bruker APEX-II CCD'
_diffrn_detector_area_resol_mean 7.9
_diffrn_detector_type 'CCD Area Detector'
_diffrn_measured_fraction_theta_full 0.893
_diffrn_measured_fraction_theta_max 0.895
_diffrn_measurement_device 'Kappa Four-Circle Diffractometer'
_diffrn_measurement_device_type 'Bruker X8 APEX II'
_diffrn_measurement_method '\w and \f scans'
_diffrn_radiation_monochromator graphite
_diffrn_radiation_probe x-ray
_diffrn_radiation_type MoK\a
_diffrn_radiation_wavelength 0.71073
_diffrn_radiation_xray_symbol K-L~3~
_diffrn_reflns_av_R_equivalents 0.0793
_diffrn_reflns_av_unetI/netI 0.0811
_diffrn_reflns_Laue_measured_fraction_full 0.893
_diffrn_reflns_Laue_measured_fraction_max 0.895
_diffrn_reflns_limit_h_max 15
_diffrn_reflns_limit_h_min -15
_diffrn_reflns_limit_k_max 14
_diffrn_reflns_limit_k_min -14
_diffrn_reflns_limit_l_max 39
_diffrn_reflns_limit_l_min -41
_diffrn_reflns_number 23643
_diffrn_reflns_point_group_measured_fraction_full 0.893
_diffrn_reflns_point_group_measured_fraction_max 0.895
_diffrn_reflns_theta_full 25.000
_diffrn_reflns_theta_max 25.406
_diffrn_reflns_theta_min 1.805
_diffrn_source 'sealed tube'
_diffrn_source_type fine-focus
_diffrn_standards_number 0
_exptl_absorpt_coefficient_mu 0.414
_exptl_absorpt_correction_T_max 0.0916
_exptl_absorpt_correction_T_min 0.0611
_exptl_absorpt_correction_type multi-scan
_exptl_absorpt_process_details
;
SADABS-2012/1 (Bruker,2012) was used for absorption correction.
wR2(int) was 0.0876 before and 0.0613 after correction.
The Ratio of minimum to maximum transmission is 0.6670.
The \l/2 correction factor is 0.0015.
;
_exptl_crystal_colour Yellow
_exptl_crystal_colour_primary yellow
_exptl_crystal_density_diffrn 1.213
_exptl_crystal_description Block
_exptl_crystal_F_000 2336
_exptl_crystal_size_max 0.113
_exptl_crystal_size_mid 0.085
_exptl_crystal_size_min 0.052
_refine_diff_density_max 0.594
_refine_diff_density_min -0.418
_refine_diff_density_rms 0.101
_refine_ls_extinction_method none
_refine_ls_goodness_of_fit_ref 1.310
_refine_ls_hydrogen_treatment constr
_refine_ls_matrix_type full
_refine_ls_number_parameters 398
_refine_ls_number_reflns 4895
_refine_ls_number_restraints 81
_refine_ls_restrained_S_all 1.318
_refine_ls_R_factor_all 0.1869
_refine_ls_R_factor_gt 0.1220
_refine_ls_shift/su_max 0.000
_refine_ls_shift/su_mean 0.000
_refine_ls_structure_factor_coef Fsqd
_refine_ls_weighting_details 'w=1/[\s^2^(Fo^2^)+(0.2000P)^2^] where P=(Fo^2^+2Fc^2^)/3'
_refine_ls_weighting_scheme calc
_refine_ls_wR_factor_gt 0.3416
_refine_ls_wR_factor_ref 0.3818
_reflns_Friedel_coverage 0.000
_reflns_number_gt 2828
_reflns_number_total 4895
_reflns_threshold_expression 'I > 2\s(I)'
_cod_data_source_file ja4104765_si_005.cif
_cod_data_source_block JKM006
_cod_depositor_comments
;
The following automatic conversions were performed:

'_exptl_crystal_colour_primary' value 'Yellow' changed to 'yellow'
according to the built-in table from CIF Core dictionary named
'cif_core.dic' version 2.4.1 from 2010-06-29.

Automatic conversion script
Id: cif_fix_values 2281 2013-09-26 08:29:07Z andrius 
;
_cod_original_cell_volume 6017(6)
_cod_database_code 4121335
_shelxl_version_number 2013-3
_shelx_space_group_comment
;
The symmetry employed for this shelxl refinement is uniquely defined
by the following loop, which should always be used as a source of
symmetry information in preference to the above space-group names.
They are only intended as comments.
;
_shelx_estimated_absorpt_t_max 0.979
_shelx_estimated_absorpt_t_min 0.955
_olex2_refinement_description
;
1. Fixed Uiso
 At 1.2 times of:
  All C(H) groups, All C(H,H) groups, All C(H,H,H,H) groups
 At 1.5 times of:
  All C(H,H,H) groups
2. Uiso/Uaniso restraints and constraints
Uanis(C7B) = Uanis(C7)
Uanis(C6) = Uanis(C6B)
3. Rigid body (RIGU) restrains
 Cl1B, C1S, Cl1S, Cl2B, Cl2S
 with sigma for 1-2 distances of 0.004 and sigma for 1-3 distances of 0.004
 Cl4B, Cl3B, C2S, Cl3S, Cl4S
 with sigma for 1-2 distances of 0.004 and sigma for 1-3 distances of 0.004
 C12B, C11B, C6B, C13B, C14B, C7B
 with sigma for 1-2 distances of 0.004 and sigma for 1-3 distances of 0.004
 C14, C14B, C6, C11, C12, C7
 with sigma for 1-2 distances of 0.004 and sigma for 1-3 distances of 0.004
4. others
 Sof(Cl1B)=Sof(Cl2B)=Sof(H1SC)=Sof(H1SD)=1-FVAR(1)
 Sof(Cl1S)=Sof(Cl2S)=Sof(H1SA)=Sof(H1SB)=FVAR(1)
 Sof(Cl3S)=Sof(Cl4S)=Sof(H2SA)=Sof(H2SB)=1-FVAR(2)
 Sof(Cl3B)=Sof(Cl4B)=Sof(H2SC)=Sof(H2SD)=FVAR(2)
 Fixed Sof: C6(0.5) C6B(0.5) C7(0.5) H7A(0.5) H7B(0.5) C7B(0.5) H7BA(0.5)
 H7BB(0.5) C11(0.5) H11A(0.5) H11B(0.5) C11B(0.5) H11C(0.5) H11D(0.5) C12(0.5)
 H12A(0.5) H12B(0.5) H12C(0.5) C12B(0.5) H12D(0.5) H12E(0.5) H12F(0.5) C13(0.5)
 H13A(0.5) H13B(0.5) C13B(0.5) H13C(0.5) H13D(0.5) C14(0.5) H14A(0.5) H14B(0.5)
 H14C(0.5) C14B(0.5) H14D(0.5) H14E(0.5) H14F(0.5)
5.a Ternary CH refined with riding coordinates:
 C21(H21), C24(H24)
5.b Secondary CH2 refined with riding coordinates:
 C7(H7A,H7B), C7B(H7BA,H7BB), C11(H11A,H11B), C11B(H11C,H11D), C13(H13A,H13B),
 C13B(H13C,H13D), C1S(H1SA,H1SB), C1S(H1SC,H1SD), C2S(H2SC,H2SD), C2S(H2SA,H2SB)
5.c Aromatic/amide H refined with riding coordinates:
 C4(H4), C5(H5), C17(H17), C18(H18), C19(H19)
5.d Idealised Me refined as rotating group:
 C9(H9A,H9B,H9C), C10(H10A,H10B,H10C), C12(H12A,H12B,H12C), C12B(H12D,H12E,
 H12F), C14(H14A,H14B,H14C), C14B(H14D,H14E,H14F), C22(H22A,H22B,H22C),
 C23(H23A,H23B,H23C), C25(H25A,H25B,H25C), C26(H26A,H26B,H26C)
;

loop_
_space_group_symop_operation_xyz
'x, y, z'
'-x, y, -z+1/2'
'x+1/2, y+1/2, z'
'-x+1/2, y+1/2, -z+1/2'
'-x, -y, -z'
'x, -y, z-1/2'
'-x+1/2, -y+1/2, -z'
'x+1/2, -y+1/2, z-1/2'

loop_
_atom_site_label
_atom_site_type_symbol
_atom_site_fract_x
_atom_site_fract_y
_atom_site_fract_z
_atom_site_U_iso_or_equiv
_atom_site_adp_type
_atom_site_occupancy
_atom_site_site_symmetry_order
_atom_site_calc_flag
_atom_site_refinement_flags_posn
_atom_site_refinement_flags_adp
_atom_site_refinement_flags_occupancy
_atom_site_disorder_assembly
_atom_site_disorder_group
O1 O 0.5226(4) 0.7502(4) 0.64976(14) 0.0507(15) Uani 1 1 d . . . . .
N1 N 0.5126(4) 0.9493(4) 0.60215(15) 0.0332(14) Uani 1 1 d . . . . .
C1 C 0.5172(5) 0.9483(5) 0.64308(17) 0.0326(16) Uani 1 1 d . . . . .
C2 C 0.5180(5) 0.8461(5) 0.66544(18) 0.0332(16) Uani 1 1 d . . . . .
C3 C 0.5092(5) 0.8487(5) 0.70899(19) 0.0360(17) Uani 1 1 d . . . . .
C4 C 0.5853(6) 0.8434(6) 0.7376(2) 0.049(2) Uani 1 1 d . . . . .
H4 H 0.6440 0.8394 0.7295 0.059 Uiso 1 1 calc R U . . .
C5 C 0.5750(5) 0.8441(7) 0.7778(2) 0.048(2) Uani 1 1 d . . . . .
H5 H 0.6271 0.8414 0.7967 0.057 Uiso 1 1 calc R U . . .
C6 C 0.509(2) 1.073(3) 0.6593(10) 0.040(5) Uani 0.5 1 d . U P A 2
C6B C 0.536(2) 1.066(3) 0.6587(10) 0.040(5) Uani 0.5 1 d . U P A 1
C7 C 0.522(2) 1.147(3) 0.6209(9) 0.041(5) Uani 0.5 1 d . U P A 2
H7A H 0.4745 1.2059 0.6171 0.049 Uiso 0.5 1 calc R U P A 2
H7B H 0.5814 1.1845 0.6240 0.049 Uiso 0.5 1 calc R U P A 2
C7B C 0.552(2) 1.129(3) 0.6214(9) 0.041(5) Uani 0.5 1 d . U P A 1
H7BA H 0.5231 1.2042 0.6217 0.049 Uiso 0.5 1 calc R U P A 1
H7BB H 0.6175 1.1408 0.6209 0.049 Uiso 0.5 1 calc R U P A 1
C8 C 0.5139(5) 1.0666(6) 0.5849(2) 0.0444(19) Uani 1 1 d . . . . .
C9 C 0.5850(6) 1.0789(8) 0.5563(3) 0.066(3) Uani 1 1 d . . . . .
H9A H 0.6446 1.0613 0.5701 0.099 Uiso 1 1 calc R U . . .
H9B H 0.5847 1.1562 0.5464 0.099 Uiso 1 1 calc R U . . .
H9C H 0.5712 1.0270 0.5341 0.099 Uiso 1 1 calc R U . . .
C10 C 0.4218(6) 1.0940(7) 0.5614(2) 0.055(2) Uani 1 1 d . . . . .
H10A H 0.4082 1.0385 0.5403 0.083 Uiso 1 1 calc R U . . .
H10B H 0.4239 1.1692 0.5498 0.083 Uiso 1 1 calc R U . . .
H10C H 0.3747 1.0918 0.5792 0.083 Uiso 1 1 calc R U . . .
C11 C 0.4180(17) 1.095(2) 0.6728(7) 0.050(5) Uani 0.5 1 d . U P A 2
H11A H 0.4082 1.0390 0.6934 0.061 Uiso 0.5 1 calc R U P A 2
H11B H 0.3715 1.0817 0.6501 0.061 Uiso 0.5 1 calc R U P A 2
C11B C 0.4556(19) 1.110(2) 0.6782(10) 0.064(7) Uani 0.5 1 d . U P A 1
H11C H 0.4010 1.0983 0.6592 0.077 Uiso 0.5 1 calc R U P A 1
H11D H 0.4491 1.0611 0.7013 0.077 Uiso 0.5 1 calc R U P A 1
C12 C 0.4024(18) 1.2119(19) 0.6894(8) 0.069(7) Uani 0.5 1 d . U P A 2
H12A H 0.4201 1.2691 0.6710 0.103 Uiso 0.5 1 calc R U P A 2
H12B H 0.4387 1.2206 0.7151 0.103 Uiso 0.5 1 calc R U P A 2
H12C H 0.3384 1.2210 0.6926 0.103 Uiso 0.5 1 calc R U P A 2
C12B C 0.455(2) 1.229(2) 0.6920(10) 0.086(9) Uani 0.5 1 d . U P A 1
H12D H 0.4898 1.2350 0.7181 0.129 Uiso 0.5 1 calc R U P A 1
H12E H 0.3927 1.2526 0.6936 0.129 Uiso 0.5 1 calc R U P A 1
H12F H 0.4819 1.2771 0.6732 0.129 Uiso 0.5 1 calc R U P A 1
C13 C 0.5846(16) 1.0930(16) 0.6932(6) 0.056(6) Uani 0.5 1 d . . P A 2
H13A H 0.5865 1.1742 0.6996 0.067 Uiso 0.5 1 calc R U P A 2
H13B H 0.5696 1.0521 0.7169 0.067 Uiso 0.5 1 calc R U P A 2
C13B C 0.631(2) 1.079(3) 0.6871(8) 0.063(7) Uani 0.5 1 d . U P A 1
H13C H 0.6501 1.1588 0.6871 0.075 Uiso 0.5 1 calc R U P A 1
H13D H 0.6212 1.0594 0.7145 0.075 Uiso 0.5 1 calc R U P A 1
C14 C 0.6783(18) 1.0561(17) 0.6842(7) 0.062(8) Uani 0.5 1 d . . P A 2
H14A H 0.6901 1.0871 0.6587 0.093 Uiso 0.5 1 calc R U P A 2
H14B H 0.6809 0.9739 0.6832 0.093 Uiso 0.5 1 calc R U P A 2
H14C H 0.7239 1.0838 0.7050 0.093 Uiso 0.5 1 calc R U P A 2
C14B C 0.707(2) 1.008(3) 0.6756(9) 0.098(9) Uani 0.5 1 d . U P A 1
H14D H 0.7293 1.0397 0.6520 0.147 Uiso 0.5 1 calc R U P A 1
H14E H 0.6860 0.9313 0.6701 0.147 Uiso 0.5 1 calc R U P A 1
H14F H 0.7567 1.0071 0.6973 0.147 Uiso 0.5 1 calc R U P A 1
C15 C 0.4954(6) 0.8529(6) 0.57659(18) 0.0421(19) Uani 1 1 d . . . . .
C16 C 0.5686(6) 0.7987(7) 0.5618(2) 0.056(2) Uani 1 1 d . . . . .
C17 C 0.5497(10) 0.7099(9) 0.5339(3) 0.082(3) Uani 1 1 d . . . . .
H17 H 0.5976 0.6726 0.5232 0.099 Uiso 1 1 calc R U . . .
C18 C 0.4631(10) 0.6791(7) 0.5226(3) 0.074(3) Uani 1 1 d . . . . .
H18 H 0.4515 0.6211 0.5035 0.089 Uiso 1 1 calc R U . . .
C19 C 0.3905(7) 0.7294(8) 0.5381(2) 0.067(3) Uani 1 1 d . . . . .
H19 H 0.3308 0.7052 0.5295 0.080 Uiso 1 1 calc R U . . .
C20 C 0.4053(6) 0.8172(6) 0.5667(2) 0.048(2) Uani 1 1 d . . . . .
C21 C 0.6690(6) 0.8237(9) 0.5789(3) 0.065(3) Uani 1 1 d . . . . .
H21 H 0.6697 0.8930 0.5955 0.078 Uiso 1 1 calc R U . . .
C22 C 0.7307(7) 0.8445(13) 0.5453(3) 0.106(4) Uani 1 1 d . . . . .
H22A H 0.7272 0.7796 0.5275 0.158 Uiso 1 1 calc R U . . .
H22B H 0.7932 0.8551 0.5570 0.158 Uiso 1 1 calc R U . . .
H22C H 0.7102 0.9119 0.5303 0.158 Uiso 1 1 calc R U . . .
C23 C 0.7072(8) 0.7254(10) 0.6055(3) 0.089(3) Uani 1 1 d . . . . .
H23A H 0.6634 0.7040 0.6234 0.133 Uiso 1 1 calc R U . . .
H23B H 0.7636 0.7489 0.6209 0.133 Uiso 1 1 calc R U . . .
H23C H 0.7189 0.6609 0.5889 0.133 Uiso 1 1 calc R U . . .
C24 C 0.3258(5) 0.8604(7) 0.5859(2) 0.051(2) Uani 1 1 d . . . . .
H24 H 0.3465 0.9280 0.6018 0.062 Uiso 1 1 calc R U . . .
C25 C 0.2441(7) 0.8980(10) 0.5549(3) 0.085(3) Uani 1 1 d . . . . .
H25A H 0.2663 0.9471 0.5350 0.127 Uiso 1 1 calc R U . . .
H25B H 0.1999 0.9388 0.5685 0.127 Uiso 1 1 calc R U . . .
H25C H 0.2156 0.8315 0.5419 0.127 Uiso 1 1 calc R U . . .
C26 C 0.2940(7) 0.7742(9) 0.6140(3) 0.079(3) Uani 1 1 d . . . . .
H26A H 0.2757 0.7055 0.5994 0.118 Uiso 1 1 calc R U . . .
H26B H 0.2425 0.8045 0.6260 0.118 Uiso 1 1 calc R U . . .
H26C H 0.3431 0.7571 0.6348 0.118 Uiso 1 1 calc R U . . .
Cl1B Cl 0.5647(18) 0.4566(12) 0.6171(8) 0.165(8) Uani 0.216(6) 1 d . U P B 2
Cl1S Cl 0.4937(2) 0.4237(2) 0.57602(11) 0.0778(12) Uani 0.784(6) 1 d . U P B 1
Cl2B Cl 0.3746(17) 0.4508(12) 0.5896(7) 0.154(8) Uani 0.216(6) 1 d . U P B 2
Cl2S Cl 0.3905(5) 0.4895(3) 0.63903(14) 0.137(2) Uani 0.784(6) 1 d . U P B 1
Cl3B Cl 0.7427(5) 0.6220(7) 0.71395(19) 0.102(3) Uani 0.444(7) 1 d . U P C 3
Cl3S Cl 0.6826(8) 0.4748(10) 0.6850(4) 0.197(5) Uani 0.556(7) 1 d . U P C 1
Cl4B Cl 0.6407(7) 0.4197(7) 0.7102(5) 0.164(5) Uani 0.444(7) 1 d . U P C 3
Cl4S Cl 0.5693(8) 0.4889(10) 0.7461(3) 0.188(5) Uani 0.556(7) 1 d . U P C 1
C1S C 0.4807(11) 0.5232(8) 0.6133(4) 0.117(4) Uani 1 1 d . U . . .
H1SA H 0.5367 0.5264 0.6319 0.140 Uiso 0.784(6) 1 calc R U P B 1
H1SB H 0.4707 0.5984 0.6011 0.140 Uiso 0.784(6) 1 calc R U P B 1
H1SC H 0.4905 0.5912 0.5976 0.140 Uiso 0.216(6) 1 calc R U P B 2
H1SD H 0.4698 0.5486 0.6400 0.140 Uiso 0.216(6) 1 calc R U P B 2
C2S C 0.6269(10) 0.5625(12) 0.7141(5) 0.130(4) Uani 1 1 d . U . . .
H2SC H 0.6020 0.5817 0.7390 0.155 Uiso 0.444(7) 1 calc R U P C 3
H2SD H 0.5857 0.5917 0.6916 0.155 Uiso 0.444(7) 1 calc R U P C 3
H2SA H 0.6710 0.6127 0.7294 0.155 Uiso 0.556(7) 1 calc R U P C 1
H2SB H 0.5841 0.6101 0.6971 0.155 Uiso 0.556(7) 1 calc R U P C 1

loop_
_atom_site_aniso_label
_atom_site_aniso_U_11
_atom_site_aniso_U_22
_atom_site_aniso_U_33
_atom_site_aniso_U_23
_atom_site_aniso_U_13
_atom_site_aniso_U_12
O1 0.073(4) 0.042(3) 0.038(3) -0.007(2) 0.005(2) 0.008(3)
N1 0.028(4) 0.037(3) 0.036(3) 0.005(2) 0.006(2) 0.003(2)
C1 0.032(5) 0.039(4) 0.027(3) 0.000(3) 0.002(3) -0.002(3)
C2 0.034(5) 0.034(3) 0.032(4) -0.001(3) 0.005(3) 0.007(3)
C3 0.036(5) 0.036(4) 0.037(4) -0.002(3) 0.008(3) 0.005(3)
C4 0.052(6) 0.064(5) 0.030(4) 0.000(3) -0.002(3) 0.018(4)
C5 0.037(6) 0.073(5) 0.033(4) 0.009(3) -0.001(3) 0.003(4)
C6 0.056(14) 0.027(4) 0.035(4) 0.000(3) -0.004(7) 0.005(6)
C6B 0.056(14) 0.027(4) 0.035(4) 0.000(3) -0.004(7) 0.005(6)
C7 0.045(18) 0.026(10) 0.049(4) 0.005(4) -0.003(8) 0.007(9)
C7B 0.045(18) 0.026(10) 0.049(4) 0.005(4) -0.003(8) 0.007(9)
C8 0.051(6) 0.045(4) 0.038(4) 0.010(3) 0.003(3) -0.008(4)
C9 0.046(6) 0.088(6) 0.065(5) 0.031(5) 0.010(4) -0.012(5)
C10 0.049(6) 0.060(5) 0.056(5) 0.011(4) -0.001(4) 0.018(4)
C11 0.057(15) 0.046(9) 0.048(9) -0.007(7) 0.001(9) 0.018(8)
C11B 0.064(15) 0.047(9) 0.084(12) -0.024(8) 0.019(11) -0.006(9)
C12 0.086(19) 0.061(10) 0.056(11) -0.012(9) -0.005(13) 0.033(11)
C12B 0.10(2) 0.058(9) 0.103(18) -0.038(10) 0.019(18) -0.005(11)
C13 0.051(16) 0.040(9) 0.069(12) -0.027(8) -0.025(11) 0.012(10)
C13B 0.058(15) 0.068(15) 0.058(9) 0.005(8) -0.011(9) -0.004(9)
C14 0.03(2) 0.038(12) 0.108(18) -0.023(11) -0.018(15) -0.005(13)
C14B 0.070(15) 0.12(2) 0.097(18) -0.001(16) -0.007(10) 0.023(13)
C15 0.058(6) 0.046(4) 0.022(3) -0.001(3) 0.000(3) 0.011(4)
C16 0.058(7) 0.079(6) 0.032(4) -0.001(4) 0.007(4) 0.029(5)
C17 0.129(12) 0.079(7) 0.040(5) -0.006(5) 0.013(6) 0.032(7)
C18 0.133(11) 0.043(5) 0.046(5) -0.008(4) 0.006(6) 0.004(6)
C19 0.088(8) 0.073(6) 0.035(4) -0.005(4) -0.008(4) -0.011(5)
C20 0.064(7) 0.041(4) 0.034(4) -0.005(3) -0.011(4) -0.003(4)
C21 0.039(6) 0.106(7) 0.055(5) 0.012(5) 0.018(4) 0.030(5)
C22 0.064(8) 0.199(14) 0.059(6) 0.014(7) 0.025(5) 0.025(8)
C23 0.074(8) 0.117(8) 0.074(7) 0.005(6) 0.007(5) 0.057(7)
C24 0.040(6) 0.070(5) 0.042(4) -0.015(4) -0.002(3) -0.012(4)
C25 0.068(8) 0.120(8) 0.064(6) 0.003(6) -0.006(5) -0.012(6)
C26 0.083(8) 0.100(7) 0.052(5) -0.004(5) 0.003(5) -0.052(6)
Cl1B 0.227(14) 0.045(7) 0.24(2) 0.030(10) 0.091(11) 0.018(8)
Cl1S 0.081(3) 0.0379(14) 0.116(3) -0.0152(14) 0.0202(19) 0.0033(14)
Cl2B 0.236(14) 0.053(8) 0.177(17) -0.018(9) 0.037(11) -0.023(8)
Cl2S 0.244(6) 0.064(2) 0.121(4) -0.005(2) 0.091(4) -0.008(3)
Cl3B 0.075(5) 0.153(6) 0.080(4) 0.035(4) 0.016(3) 0.033(4)
Cl3S 0.170(9) 0.204(9) 0.235(10) 0.102(7) 0.094(8) 0.094(8)
Cl4B 0.128(8) 0.090(5) 0.279(16) 0.030(6) 0.046(9) 0.031(5)
Cl4S 0.214(10) 0.195(9) 0.166(8) 0.039(7) 0.068(7) -0.023(7)
C1S 0.213(10) 0.046(5) 0.101(7) -0.015(5) 0.056(7) -0.007(5)
C2S 0.098(8) 0.119(7) 0.176(11) 0.054(6) 0.035(7) 0.031(5)

loop_
_atom_type_symbol
_atom_type_description
_atom_type_scat_dispersion_real
_atom_type_scat_dispersion_imag
_atom_type_scat_source
C C 0.0033 0.0016 'International Tables Vol C Tables 4.2.6.8 and 6.1.1.4'
H H 0.0000 0.0000 'International Tables Vol C Tables 4.2.6.8 and 6.1.1.4'
Cl Cl 0.1484 0.1585 'International Tables Vol C Tables 4.2.6.8 and 6.1.1.4'
N N 0.0061 0.0033 'International Tables Vol C Tables 4.2.6.8 and 6.1.1.4'
O O 0.0106 0.0060 'International Tables Vol C Tables 4.2.6.8 and 6.1.1.4'

loop_
_geom_angle_atom_site_label_1
_geom_angle_atom_site_label_2
_geom_angle_atom_site_label_3
_geom_angle
_geom_angle_site_symmetry_1
_geom_angle_site_symmetry_3
C1 N1 C8 113.3(5) . .
C1 N1 C15 125.6(5) . .
C15 N1 C8 120.5(5) . .
N1 C1 C2 122.5(5) . .
N1 C1 C6 110.1(13) . .
N1 C1 C6B 109.3(14) . .
C2 C1 C6 127.0(13) . .
C2 C1 C6B 127.4(14) . .
O1 C2 C1 122.6(6) . .
O1 C2 C3 116.7(6) . .
C1 C2 C3 120.7(5) . .
C4 C3 C2 121.7(6) . .
C5 C3 C2 120.3(6) 2_656 .
C5 C3 C4 117.6(6) 2_656 .
C3 C4 H4 119.8 . .
C5 C4 C3 120.4(8) . .
C5 C4 H4 119.8 . .
C3 C5 C4 121.8(7) 2_656 .
C3 C5 H5 119.1 2_656 .
C4 C5 H5 119.1 . .
C1 C6 C7 102(2) . .
C11 C6 C1 112(2) . .
C11 C6 C7 110.0(18) . .
C11 C6 C13 110(2) . .
C13 C6 C1 109.5(18) . .
C13 C6 C7 112(2) . .
C1 C6B C7B 102(2) . .
C1 C6B C11B 110(2) . .
C1 C6B C13B 115(2) . .
C7B C6B C11B 113.3(19) . .
C7B C6B C13B 104(2) . .
C11B C6B C13B 113(2) . .
C6 C7 H7A 110.3 . .
C6 C7 H7B 110.3 . .
H7A C7 H7B 108.5 . .
C8 C7 C6 107(2) . .
C8 C7 H7A 110.3 . .
C8 C7 H7B 110.3 . .
C6B C7B H7BA 109.4 . .
C6B C7B H7BB 109.4 . .
H7BA C7B H7BB 108.0 . .
C8 C7B C6B 111(3) . .
C8 C7B H7BA 109.4 . .
C8 C7B H7BB 109.4 . .
N1 C8 C7 105.5(12) . .
N1 C8 C9 112.1(6) . .
N1 C8 C10 110.2(6) . .
C7B C8 N1 99.1(12) . .
C7B C8 C9 104.8(14) . .
C7B C8 C10 123.5(11) . .
C9 C8 C7 116.7(16) . .
C9 C8 C10 107.0(6) . .
C10 C8 C7 105.1(11) . .
C8 C9 H9A 109.5 . .
C8 C9 H9B 109.5 . .
C8 C9 H9C 109.5 . .
H9A C9 H9B 109.5 . .
H9A C9 H9C 109.5 . .
H9B C9 H9C 109.5 . .
C8 C10 H10A 109.5 . .
C8 C10 H10B 109.5 . .
C8 C10 H10C 109.5 . .
H10A C10 H10B 109.5 . .
H10A C10 H10C 109.5 . .
H10B C10 H10C 109.5 . .
C6 C11 H11A 108.0 . .
C6 C11 H11B 108.0 . .
C6 C11 C12 117(2) . .
H11A C11 H11B 107.3 . .
C12 C11 H11A 108.0 . .
C12 C11 H11B 108.0 . .
C6B C11B H11C 107.4 . .
C6B C11B H11D 107.4 . .
H11C C11B H11D 107.0 . .
C12B C11B C6B 119(2) . .
C12B C11B H11C 107.4 . .
C12B C11B H11D 107.4 . .
C11 C12 H12A 109.5 . .
C11 C12 H12B 109.5 . .
C11 C12 H12C 109.5 . .
H12A C12 H12B 109.5 . .
H12A C12 H12C 109.5 . .
H12B C12 H12C 109.5 . .
C11B C12B H12D 109.5 . .
C11B C12B H12E 109.5 . .
C11B C12B H12F 109.5 . .
H12D C12B H12E 109.5 . .
H12D C12B H12F 109.5 . .
H12E C12B H12F 109.5 . .
C6 C13 H13A 108.7 . .
C6 C13 H13B 108.7 . .
H13A C13 H13B 107.6 . .
C14 C13 C6 114.1(18) . .
C14 C13 H13A 108.7 . .
C14 C13 H13B 108.7 . .
C6B C13B H13C 108.5 . .
C6B C13B H13D 108.5 . .
H13C C13B H13D 107.5 . .
C14B C13B C6B 115(3) . .
C14B C13B H13C 108.5 . .
C14B C13B H13D 108.5 . .
C13 C14 H14A 109.5 . .
C13 C14 H14B 109.5 . .
C13 C14 H14C 109.5 . .
H14A C14 H14B 109.5 . .
H14A C14 H14C 109.5 . .
H14B C14 H14C 109.5 . .
C13B C14B H14D 109.5 . .
C13B C14B H14E 109.5 . .
C13B C14B H14F 109.5 . .
H14D C14B H14E 109.5 . .
H14D C14B H14F 109.5 . .
H14E C14B H14F 109.5 . .
C16 C15 N1 119.2(7) . .
C16 C15 C20 122.2(7) . .
C20 C15 N1 118.6(6) . .
C15 C16 C17 118.3(9) . .
C15 C16 C21 121.7(7) . .
C17 C16 C21 119.6(8) . .
C16 C17 H17 120.1 . .
C18 C17 C16 119.8(10) . .
C18 C17 H17 120.1 . .
C17 C18 H18 118.9 . .
C17 C18 C19 122.3(9) . .
C19 C18 H18 118.9 . .
C18 C19 H19 119.7 . .
C18 C19 C20 120.5(9) . .
C20 C19 H19 119.7 . .
C15 C20 C19 116.7(8) . .
C15 C20 C24 124.7(6) . .
C19 C20 C24 118.6(8) . .
C16 C21 H21 108.3 . .
C22 C21 C16 112.0(8) . .
C22 C21 H21 108.3 . .
C23 C21 C16 110.2(9) . .
C23 C21 H21 108.3 . .
C23 C21 C22 109.7(8) . .
C21 C22 H22A 109.5 . .
C21 C22 H22B 109.5 . .
C21 C22 H22C 109.5 . .
H22A C22 H22B 109.5 . .
H22A C22 H22C 109.5 . .
H22B C22 H22C 109.5 . .
C21 C23 H23A 109.5 . .
C21 C23 H23B 109.5 . .
C21 C23 H23C 109.5 . .
H23A C23 H23B 109.5 . .
H23A C23 H23C 109.5 . .
H23B C23 H23C 109.5 . .
C20 C24 H24 107.5 . .
C20 C24 C25 113.0(7) . .
C20 C24 C26 111.3(8) . .
C25 C24 H24 107.5 . .
C26 C24 H24 107.5 . .
C26 C24 C25 109.8(8) . .
C24 C25 H25A 109.5 . .
C24 C25 H25B 109.5 . .
C24 C25 H25C 109.5 . .
H25A C25 H25B 109.5 . .
H25A C25 H25C 109.5 . .
H25B C25 H25C 109.5 . .
C24 C26 H26A 109.5 . .
C24 C26 H26B 109.5 . .
C24 C26 H26C 109.5 . .
H26A C26 H26B 109.5 . .
H26A C26 H26C 109.5 . .
H26B C26 H26C 109.5 . .
C2S Cl4S Cl4S 130.7(9) . 2_656
Cl1B C1S Cl2B 116.9(12) . .
Cl1B C1S H1SC 108.1 . .
Cl1B C1S H1SD 108.1 . .
Cl1S C1S H1SA 109.3 . .
Cl1S C1S H1SB 109.3 . .
Cl2B C1S H1SC 108.1 . .
Cl2B C1S H1SD 108.1 . .
Cl2S C1S Cl1S 111.4(7) . .
Cl2S C1S H1SA 109.3 . .
Cl2S C1S H1SB 109.3 . .
H1SA C1S H1SB 108.0 . .
H1SC C1S H1SD 107.3 . .
Cl3B C2S H2SC 110.8 . .
Cl3B C2S H2SD 110.8 . .
Cl3S C2S H2SA 109.3 . .
Cl3S C2S H2SB 109.3 . .
Cl4B C2S Cl3B 104.7(8) . .
Cl4B C2S H2SC 110.8 . .
Cl4B C2S H2SD 110.8 . .
Cl4S C2S Cl3S 111.7(9) . .
Cl4S C2S H2SA 109.3 . .
Cl4S C2S H2SB 109.3 . .
H2SC C2S H2SD 108.9 . .
H2SA C2S H2SB 107.9 . .

loop_
_geom_bond_atom_site_label_1
_geom_bond_atom_site_label_2
_geom_bond_distance
_geom_bond_site_symmetry_2
O1 C2 1.266(8) .
N1 C1 1.388(8) .
N1 C8 1.515(8) .
N1 C15 1.446(9) .
C1 C2 1.435(9) .
C1 C6 1.59(3) .
C1 C6B 1.51(4) .
C2 C3 1.505(9) .
C3 C4 1.410(10) .
C3 C5 1.385(10) 2_656
C4 H4 0.9500 .
C4 C5 1.397(10) .
C5 C3 1.384(10) 2_656
C5 H5 0.9500 .
C6 C7 1.61(3) .
C6 C11 1.52(3) .
C6 C13 1.53(4) .
C6B C7B 1.52(3) .
C6B C11B 1.54(3) .
C6B C13B 1.63(5) .
C7 H7A 0.9900 .
C7 H7B 0.9900 .
C7 C8 1.55(4) .
C7B H7BA 0.9900 .
C7B H7BB 0.9900 .
C7B C8 1.51(4) .
C8 C9 1.530(11) .
C8 C10 1.544(11) .
C9 H9A 0.9800 .
C9 H9B 0.9800 .
C9 H9C 0.9800 .
C10 H10A 0.9800 .
C10 H10B 0.9800 .
C10 H10C 0.9800 .
C11 H11A 0.9900 .
C11 H11B 0.9900 .
C11 C12 1.53(3) .
C11B H11C 0.9900 .
C11B H11D 0.9900 .
C11B C12B 1.49(3) .
C12 H12A 0.9800 .
C12 H12B 0.9800 .
C12 H12C 0.9800 .
C12B H12D 0.9800 .
C12B H12E 0.9800 .
C12B H12F 0.9800 .
C13 H13A 0.9900 .
C13 H13B 0.9900 .
C13 C14 1.53(3) .
C13B H13C 0.9900 .
C13B H13D 0.9900 .
C13B C14B 1.50(4) .
C14 H14A 0.9800 .
C14 H14B 0.9800 .
C14 H14C 0.9800 .
C14B H14D 0.9800 .
C14B H14E 0.9800 .
C14B H14F 0.9800 .
C15 C16 1.412(11) .
C15 C20 1.415(11) .
C16 C17 1.427(13) .
C16 C21 1.573(14) .
C17 H17 0.9500 .
C17 C18 1.356(15) .
C18 H18 0.9500 .
C18 C19 1.395(15) .
C19 H19 0.9500 .
C19 C20 1.428(11) .
C20 C24 1.510(12) .
C21 H21 1.0000 .
C21 C22 1.572(13) .
C21 C23 1.548(13) .
C22 H22A 0.9800 .
C22 H22B 0.9800 .
C22 H22C 0.9800 .
C23 H23A 0.9800 .
C23 H23B 0.9800 .
C23 H23C 0.9800 .
C24 H24 1.0000 .
C24 C25 1.583(13) .
C24 C26 1.517(12) .
C25 H25A 0.9800 .
C25 H25B 0.9800 .
C25 H25C 0.9800 .
C26 H26A 0.9800 .
C26 H26B 0.9800 .
C26 H26C 0.9800 .
Cl1B C1S 1.48(3) .
Cl1S C1S 1.763(11) .
Cl2B C1S 1.90(3) .
Cl2S C1S 1.740(14) .
Cl3B C2S 1.870(17) .
Cl3S C2S 1.722(19) .
Cl4B C2S 1.719(17) .
Cl4S Cl4S 2.12(2) 2_656
Cl4S C2S 1.706(17) .
C1S H1SA 0.9900 .
C1S H1SB 0.9900 .
C1S H1SC 0.9900 .
C1S H1SD 0.9900 .
C2S H2SC 0.9900 .
C2S H2SD 0.9900 .
C2S H2SA 0.9900 .
C2S H2SB 0.9900 .
